data_2231753
loop_
_publ_author_name
'Li, He-Ping'
'Ng, Seik Weng'

_publ_section_title
;
 Triethylammonium 2,4,6-trisulfanylidene-1,3,5-triazinan-1-ide
;
_journal_coeditor_code XU5300
_journal_issue 9
_journal_name_full 'Acta Crystallographica Section E'
_journal_page_first o2473
_journal_paper_doi 10.1107/S1600536811034271
_journal_volume 67
_journal_year 2011
_chemical_formula_iupac 'C6 H16 N +, C3 H2 N3 S3 -'
_chemical_formula_moiety 'C6 H16 N +, C3 H2 N3 S3 -'
_chemical_formula_sum 'C9 H18 N4 S3'
_chemical_formula_weight 278.45
_chemical_name_systematic
;
Triethylammonium 2,4,6-trisulfanylidene-1,3,5-triazinan-1-ide
;
_space_group_IT_number 14
_symmetry_cell_setting monoclinic
_symmetry_space_group_name_Hall '-P 2yn'
_symmetry_space_group_name_H-M 'P 1 21/n 1'
_atom_sites_solution_hydrogens geom
_atom_sites_solution_primary direct
_atom_sites_solution_secondary difmap
_audit_creation_method SHELXL-97
_cell_angle_alpha 90.00
_cell_angle_beta 93.779(2)
_cell_angle_gamma 90.00
_cell_formula_units_Z 8
_cell_length_a 13.1648(3)
_cell_length_b 13.0636(3)
_cell_length_c 16.9552(4)
_cell_measurement_reflns_used 2936
_cell_measurement_temperature 293(2)
_cell_measurement_theta_max 24.07
_cell_measurement_theta_min 2.46
_cell_volume 2909.61(12)
_computing_cell_refinement 'SAINT (Bruker, 2007)'
_computing_data_collection 'APEX2 (Bruker, 2007)'
_computing_data_reduction 'SAINT (Bruker, 2007)'
_computing_molecular_graphics 'X-Seed (Barbour, 2001)'
_computing_publication_material 'publCIF (Westrip, 2010)'
_computing_structure_refinement 'SHELXL97 (Sheldrick, 2008)'
_computing_structure_solution 'SHELXS97 (Sheldrick, 2008)'
_diffrn_ambient_temperature 293(2)
_diffrn_measured_fraction_theta_full 0.987
_diffrn_measured_fraction_theta_max 0.987
_diffrn_measurement_device_type 'Bruker SMART APEX diffractometer'
_diffrn_measurement_method '\w scans'
_diffrn_radiation_monochromator graphite
_diffrn_radiation_source 'fine-focus sealed tube'
_diffrn_radiation_type MoK\a
_diffrn_radiation_wavelength 0.71073
_diffrn_reflns_av_R_equivalents 0.0258
_diffrn_reflns_av_sigmaI/netI 0.0448
_diffrn_reflns_limit_h_max 15
_diffrn_reflns_limit_h_min -16
_diffrn_reflns_limit_k_max 16
_diffrn_reflns_limit_k_min -13
_diffrn_reflns_limit_l_max 21
_diffrn_reflns_limit_l_min -21
_diffrn_reflns_number 13126
_diffrn_reflns_theta_full 26.54
_diffrn_reflns_theta_max 26.54
_diffrn_reflns_theta_min 2.02
_diffrn_standards_decay_% 0
_diffrn_standards_interval_count 0
_diffrn_standards_interval_time 0
_diffrn_standards_number 0
_exptl_absorpt_coefficient_mu 0.492
_exptl_absorpt_correction_T_max 0.9080
_exptl_absorpt_correction_T_min 0.8275
_exptl_absorpt_correction_type multi-scan
_exptl_absorpt_process_details '(SADABS; Sheldrick, 1996)'
_exptl_crystal_colour colorless
_exptl_crystal_density_diffrn 1.271
_exptl_crystal_density_method 'not measured'
_exptl_crystal_description prism
_exptl_crystal_F_000 1184
_exptl_crystal_size_max 0.40
_exptl_crystal_size_mid 0.30
_exptl_crystal_size_min 0.20
_refine_diff_density_max 0.407
_refine_diff_density_min -0.287
_refine_ls_extinction_method none
_refine_ls_goodness_of_fit_ref 1.018
_refine_ls_hydrogen_treatment mixed
_refine_ls_matrix_type full
_refine_ls_number_parameters 347
_refine_ls_number_reflns 5978
_refine_ls_number_restraints 136
_refine_ls_restrained_S_all 1.059
_refine_ls_R_factor_all 0.1177
_refine_ls_R_factor_gt 0.0595
_refine_ls_shift/su_max 0.001
_refine_ls_shift/su_mean 0.001
_refine_ls_structure_factor_coef Fsqd
_refine_ls_weighting_details 'calc w=1/[\s^2^(Fo^2^)+(0.0954P)^2^+0.9270P] where P=(Fo^2^+2Fc^2^)/3'
_refine_ls_weighting_scheme calc
_refine_ls_wR_factor_gt 0.1598
_refine_ls_wR_factor_ref 0.1955
_reflns_number_gt 3218
_reflns_number_total 5978
_reflns_threshold_expression I>2\s(I)
_cod_data_source_file xu5300.cif
_cod_data_source_block I
_cod_original_sg_symbol_H-M 'P 21/n'
_cod_database_code 2231753
_cod_database_fobs_code 2231753

loop_
_symmetry_equiv_pos_as_xyz
'x, y, z'
'-x+1/2, y+1/2, -z+1/2'
'-x, -y, -z'
'x-1/2, -y-1/2, z-1/2'

loop_
_atom_site_type_symbol
_atom_site_label
_atom_site_fract_x
_atom_site_fract_y
_atom_site_fract_z
_atom_site_U_iso_or_equiv
_atom_site_adp_type
_atom_site_calc_flag
_atom_site_refinement_flags
_atom_site_occupancy
_atom_site_symmetry_multiplicity
_atom_site_disorder_assembly
_atom_site_disorder_group
S S1 0.56457(8) 0.44837(8) 0.61142(7) 0.0707(3) Uani d . 1 1 . .
S S2 0.39743(9) 0.12143(9) 0.47969(8) 0.0934(5) Uani d . 1 1 . .
S S3 0.77911(9) 0.10693(11) 0.59146(9) 0.0958(5) Uani d . 1 1 . .
S S4 0.26844(8) 0.35815(9) 0.50491(8) 0.0850(4) Uani d . 1 1 . .
S S5 0.39625(9) 0.69261(12) 0.65071(9) 0.1040(5) Uani d . 1 1 . .
S S6 0.00526(8) 0.63977(11) 0.56829(9) 0.1017(5) Uani d . 1 1 . .
N N1 0.8202(8) 0.3621(7) 0.7084(6) 0.076(2) Uani d PDU 0.50 1 A 1
H H1 0.7845 0.3346 0.6682 0.091 Uiso calc PR 0.50 1 A 1
N N1' 0.8362(8) 0.3333(8) 0.7120(6) 0.076(2) Uani d PD 0.50 1 B 2
H H1' 0.7947 0.3129 0.6722 0.091 Uiso calc PR 0.50 1 B 2
N N2 0.1569(6) 0.8543(8) 0.6796(6) 0.1009(14) Uani d PDU 0.50 1 C 1
H H2 0.1816 0.8015 0.6550 0.121 Uiso calc PR 0.50 1 C 1
N N2' 0.1547(6) 0.8603(8) 0.6708(6) 0.1009(14) Uani d PD 0.50 1 D 2
H H2' 0.1577 0.8023 0.6447 0.121 Uiso calc PR 0.50 1 D 2
N N3 0.5004(2) 0.2787(3) 0.54226(18) 0.0621(8) Uani d D 1 1 . .
N N4 0.6686(2) 0.2755(3) 0.59703(17) 0.0624(8) Uani d . 1 1 . .
N N5 0.5888(2) 0.1310(3) 0.5391(2) 0.0669(9) Uani d D 1 1 . .
N N6 0.3181(2) 0.5339(3) 0.57618(18) 0.0604(8) Uani d D 1 1 . .
N N7 0.2027(2) 0.6633(3) 0.60457(18) 0.0640(8) Uani d . 1 1 . .
N N8 0.1518(2) 0.5117(2) 0.53993(19) 0.0620(8) Uani d D 1 1 . .
C C1 0.7544(7) 0.3568(7) 0.7780(5) 0.108(3) Uani d PDU 0.50 1 A 1
H H1A 0.7888 0.3916 0.8228 0.129 Uiso calc PR 0.50 1 A 1
H H1B 0.6909 0.3924 0.7648 0.129 Uiso calc PR 0.50 1 A 1
C C2 0.7317(11) 0.2483(8) 0.8011(8) 0.121(4) Uani d PDU 0.50 1 A 1
H H2A 0.6885 0.2486 0.8445 0.182 Uiso calc PR 0.50 1 A 1
H H2B 0.7942 0.2137 0.8165 0.182 Uiso calc PR 0.50 1 A 1
H H2C 0.6981 0.2134 0.7569 0.182 Uiso calc PR 0.50 1 A 1
C C3 0.9125(11) 0.2955(13) 0.7237(8) 0.122(3) Uani d PDU 0.50 1 A 1
H H3A 0.9463 0.3149 0.7740 0.147 Uiso calc PR 0.50 1 A 1
H H3B 0.8904 0.2250 0.7281 0.147 Uiso calc PR 0.50 1 A 1
C C4 0.9878(11) 0.3016(15) 0.6613(7) 0.142(4) Uani d PDU 0.50 1 A 1
H H4A 1.0450 0.2583 0.6757 0.213 Uiso calc PR 0.50 1 A 1
H H4B 1.0106 0.3710 0.6566 0.213 Uiso calc PR 0.50 1 A 1
H H4C 0.9561 0.2795 0.6116 0.213 Uiso calc PR 0.50 1 A 1
C C5 0.8420(11) 0.4699(8) 0.6851(7) 0.097(3) Uani d PDU 0.50 1 A 1
H H5A 0.7780 0.5064 0.6769 0.117 Uiso calc PR 0.50 1 A 1
H H5B 0.8739 0.4689 0.6351 0.117 Uiso calc PR 0.50 1 A 1
C C6 0.9096(18) 0.5278(12) 0.7443(11) 0.124(5) Uani d PDU 0.50 1 A 1
H H6A 0.9188 0.5965 0.7258 0.186 Uiso calc PR 0.50 1 A 1
H H6B 0.9746 0.4944 0.7509 0.186 Uiso calc PR 0.50 1 A 1
H H6C 0.8788 0.5296 0.7940 0.186 Uiso calc PR 0.50 1 A 1
C C7 0.2470(8) 0.9181(9) 0.7086(6) 0.136(3) Uani d PDU 0.50 1 C 1
H H7A 0.2235 0.9747 0.7397 0.163 Uiso calc PR 0.50 1 C 1
H H7B 0.2923 0.8766 0.7428 0.163 Uiso calc PR 0.50 1 C 1
C C8 0.3050(12) 0.9597(14) 0.6424(10) 0.203(6) Uani d PDU 0.50 1 C 1
H H8A 0.3612 1.0000 0.6638 0.305 Uiso calc PR 0.50 1 C 1
H H8B 0.2608 1.0018 0.6087 0.305 Uiso calc PR 0.50 1 C 1
H H8C 0.3300 0.9040 0.6122 0.305 Uiso calc PR 0.50 1 C 1
C C9 0.0883(8) 0.9094(9) 0.6200(5) 0.119(3) Uani d PDU 0.50 1 C 1
H H9A 0.0346 0.8634 0.6005 0.143 Uiso calc PR 0.50 1 C 1
H H9B 0.1270 0.9289 0.5756 0.143 Uiso calc PR 0.50 1 C 1
C C10 0.0415(12) 1.0034(10) 0.6533(10) 0.181(5) Uani d PDU 0.50 1 C 1
H H10A -0.0038 1.0345 0.6136 0.271 Uiso calc PR 0.50 1 C 1
H H10B 0.0942 1.0511 0.6698 0.271 Uiso calc PR 0.50 1 C 1
H H10C 0.0042 0.9848 0.6979 0.271 Uiso calc PR 0.50 1 C 1
C C11 0.0997(8) 0.8114(10) 0.7461(7) 0.143(4) Uani d PDU 0.50 1 C 1
H H11A 0.0848 0.8665 0.7819 0.171 Uiso calc PR 0.50 1 C 1
H H11B 0.0354 0.7836 0.7246 0.171 Uiso calc PR 0.50 1 C 1
C C12 0.1574(12) 0.7292(13) 0.7917(10) 0.156(5) Uani d PDU 0.50 1 C 1
H H12A 0.1333 0.7246 0.8438 0.234 Uiso calc PR 0.50 1 C 1
H H12B 0.2286 0.7457 0.7955 0.234 Uiso calc PR 0.50 1 C 1
H H12C 0.1471 0.6649 0.7651 0.234 Uiso calc PR 0.50 1 C 1
C C1' 0.8025(7) 0.2833(8) 0.7858(5) 0.108(3) Uani d PD 0.50 1 B 2
H H1'A 0.8058 0.2097 0.7790 0.129 Uiso calc PR 0.50 1 B 2
H H1'B 0.8507 0.3013 0.8293 0.129 Uiso calc PR 0.50 1 B 2
C C2' 0.6989(8) 0.3099(11) 0.8085(8) 0.121(4) Uani d PD 0.50 1 B 2
H H2'A 0.6834 0.2709 0.8541 0.182 Uiso calc PR 0.50 1 B 2
H H2'B 0.6502 0.2944 0.7655 0.182 Uiso calc PR 0.50 1 B 2
H H2'C 0.6960 0.3816 0.8205 0.182 Uiso calc PR 0.50 1 B 2
C C3' 0.9402(10) 0.2901(14) 0.6995(8) 0.122(3) Uani d PD 0.50 1 B 2
H H3'A 0.9880 0.3147 0.7411 0.147 Uiso calc PR 0.50 1 B 2
H H3'B 0.9375 0.2161 0.7033 0.147 Uiso calc PR 0.50 1 B 2
C C4' 0.9777(12) 0.3186(15) 0.6218(7) 0.142(4) Uani d PD 0.50 1 B 2
H H4'A 1.0491 0.3037 0.6218 0.213 Uiso calc PR 0.50 1 B 2
H H4'B 0.9668 0.3903 0.6126 0.213 Uiso calc PR 0.50 1 B 2
H H4'C 0.9415 0.2800 0.5807 0.213 Uiso calc PR 0.50 1 B 2
C C5' 0.8326(11) 0.4481(8) 0.7142(8) 0.097(3) Uani d PD 0.50 1 B 2
H H5'A 0.7668 0.4692 0.7309 0.117 Uiso calc PR 0.50 1 B 2
H H5'B 0.8388 0.4741 0.6611 0.117 Uiso calc PR 0.50 1 B 2
C C6' 0.9144(17) 0.4957(12) 0.7684(12) 0.124(5) Uani d PD 0.50 1 B 2
H H6'A 0.9082 0.5688 0.7663 0.186 Uiso calc PR 0.50 1 B 2
H H6'B 0.9800 0.4759 0.7521 0.186 Uiso calc PR 0.50 1 B 2
H H6'C 0.9072 0.4726 0.8216 0.186 Uiso calc PR 0.50 1 B 2
C C7' 0.2308(8) 0.9288(8) 0.6358(7) 0.136(3) Uani d PD 0.50 1 D 2
H H7'A 0.2105 0.9400 0.5805 0.163 Uiso calc PR 0.50 1 D 2
H H7'B 0.2965 0.8949 0.6387 0.163 Uiso calc PR 0.50 1 D 2
C C8' 0.2415(14) 1.0306(9) 0.6767(11) 0.203(6) Uani d PD 0.50 1 D 2
H H8'A 0.2899 1.0718 0.6510 0.305 Uiso calc PR 0.50 1 D 2
H H8'B 0.2647 1.0203 0.7310 0.305 Uiso calc PR 0.50 1 D 2
H H8'C 0.1767 1.0646 0.6741 0.305 Uiso calc PR 0.50 1 D 2
C C9' 0.0469(7) 0.8951(10) 0.6579(6) 0.119(3) Uani d PD 0.50 1 D 2
H H9'A 0.0363 0.9524 0.6929 0.143 Uiso calc PR 0.50 1 D 2
H H9'B 0.0025 0.8400 0.6726 0.143 Uiso calc PR 0.50 1 D 2
C C10' 0.0164(11) 0.9271(14) 0.5749(7) 0.181(5) Uani d PD 0.50 1 D 2
H H10D -0.0533 0.9490 0.5716 0.271 Uiso calc PR 0.50 1 D 2
H H10E 0.0241 0.8703 0.5399 0.271 Uiso calc PR 0.50 1 D 2
H H10F 0.0590 0.9825 0.5600 0.271 Uiso calc PR 0.50 1 D 2
C C11' 0.1796(9) 0.8327(10) 0.7566(6) 0.143(4) Uani d PD 0.50 1 D 2
H H11C 0.2496 0.8095 0.7636 0.171 Uiso calc PR 0.50 1 D 2
H H11D 0.1723 0.8927 0.7895 0.171 Uiso calc PR 0.50 1 D 2
C C12' 0.1092(12) 0.7493(13) 0.7816(10) 0.156(5) Uani d PD 0.50 1 D 2
H H12D 0.1256 0.7323 0.8360 0.234 Uiso calc PR 0.50 1 D 2
H H12E 0.1172 0.6897 0.7494 0.234 Uiso calc PR 0.50 1 D 2
H H12F 0.0400 0.7727 0.7753 0.234 Uiso calc PR 0.50 1 D 2
C C13 0.5803(3) 0.3276(3) 0.5823(2) 0.0592(9) Uani d . 1 1 . .
C C14 0.5002(3) 0.1797(3) 0.5217(2) 0.0636(10) Uani d . 1 1 . .
C C15 0.6742(3) 0.1784(3) 0.5752(2) 0.0640(10) Uani d . 1 1 . .
C C16 0.2983(3) 0.6290(3) 0.6081(2) 0.0633(10) Uani d . 1 1 . .
C C17 0.1280(3) 0.6037(3) 0.5719(2) 0.0641(10) Uani d . 1 1 . .
C C18 0.2463(3) 0.4720(3) 0.5414(2) 0.0573(9) Uani d . 1 1 . .
H H3 0.4412(16) 0.309(3) 0.532(2) 0.075(12) Uiso d D 1 1 . .
H H5 0.589(3) 0.0647(10) 0.529(2) 0.058(11) Uiso d D 1 1 . .
H H6 0.3782(15) 0.506(3) 0.581(2) 0.071(12) Uiso d D 1 1 . .
H H8 0.101(2) 0.475(3) 0.519(2) 0.093(14) Uiso d D 1 1 . .

loop_
_atom_site_aniso_label
_atom_site_aniso_U_11
_atom_site_aniso_U_22
_atom_site_aniso_U_33
_atom_site_aniso_U_12
_atom_site_aniso_U_13
_atom_site_aniso_U_23
S1 0.0648(6) 0.0647(7) 0.0806(7) -0.0049(5) -0.0096(5) -0.0097(6)
S2 0.0712(7) 0.0719(8) 0.1298(11) 0.0086(5) -0.0474(7) -0.0257(7)
S3 0.0604(7) 0.1016(10) 0.1215(10) 0.0198(6) -0.0237(6) -0.0220(8)
S4 0.0596(6) 0.0703(8) 0.1218(10) 0.0075(5) -0.0196(6) -0.0299(7)
S5 0.0692(7) 0.1147(11) 0.1265(11) -0.0177(7) -0.0060(7) -0.0590(9)
S6 0.0572(6) 0.1002(10) 0.1459(12) 0.0125(6) -0.0065(7) -0.0554(9)
N1 0.066(3) 0.081(5) 0.077(2) -0.008(3) -0.023(2) -0.001(3)
N1' 0.066(3) 0.081(5) 0.077(2) -0.008(3) -0.023(2) -0.001(3)
N2 0.115(3) 0.091(3) 0.099(3) 0.003(3) 0.028(3) -0.028(3)
N2' 0.115(3) 0.091(3) 0.099(3) 0.003(3) 0.028(3) -0.028(3)
N3 0.0509(18) 0.063(2) 0.071(2) 0.0060(15) -0.0113(15) -0.0105(17)
N4 0.0521(17) 0.071(2) 0.0620(18) 0.0003(15) -0.0100(13) -0.0100(17)
N5 0.0577(19) 0.061(2) 0.079(2) 0.0062(16) -0.0188(16) -0.0142(18)
N6 0.0460(17) 0.070(2) 0.0646(19) 0.0004(15) -0.0022(14) -0.0133(17)
N7 0.0582(18) 0.070(2) 0.0633(19) -0.0020(16) 0.0029(14) -0.0212(17)
N8 0.0449(17) 0.062(2) 0.078(2) -0.0008(15) -0.0038(15) -0.0179(18)
C1 0.107(6) 0.122(7) 0.089(4) -0.013(5) -0.027(4) 0.003(5)
C2 0.120(7) 0.143(9) 0.102(5) -0.014(6) 0.013(5) 0.005(7)
C3 0.117(7) 0.106(5) 0.137(8) 0.007(5) -0.041(5) -0.003(6)
C4 0.185(7) 0.155(7) 0.094(8) -0.018(5) 0.071(7) 0.015(7)
C5 0.086(4) 0.096(6) 0.107(8) -0.026(4) -0.011(5) 0.031(5)
C6 0.125(5) 0.114(8) 0.130(9) -0.035(6) -0.001(6) -0.013(7)
C7 0.142(6) 0.122(6) 0.146(7) 0.014(5) 0.018(7) -0.042(7)
C8 0.203(9) 0.183(9) 0.225(9) -0.031(8) 0.034(8) -0.022(8)
C9 0.122(7) 0.108(5) 0.127(7) 0.018(6) 0.005(5) -0.028(6)
C10 0.168(8) 0.164(8) 0.210(9) 0.045(7) 0.002(7) -0.015(7)
C11 0.150(8) 0.158(7) 0.125(6) 0.013(7) 0.049(7) -0.044(6)
C12 0.182(10) 0.164(8) 0.126(6) 0.042(8) 0.043(8) -0.010(6)
C1' 0.107(6) 0.122(7) 0.089(4) -0.013(5) -0.027(4) 0.003(5)
C2' 0.120(7) 0.143(9) 0.102(5) -0.014(6) 0.013(5) 0.005(7)
C3' 0.117(7) 0.106(5) 0.137(8) 0.007(5) -0.041(5) -0.003(6)
C4' 0.185(7) 0.155(7) 0.094(8) -0.018(5) 0.071(7) 0.015(7)
C5' 0.086(4) 0.096(6) 0.107(8) -0.026(4) -0.011(5) 0.031(5)
C6' 0.125(5) 0.114(8) 0.130(9) -0.035(6) -0.001(6) -0.013(7)
C7' 0.142(6) 0.122(6) 0.146(7) 0.014(5) 0.018(7) -0.042(7)
C8' 0.203(9) 0.183(9) 0.225(9) -0.031(8) 0.034(8) -0.022(8)
C9' 0.122(7) 0.108(5) 0.127(7) 0.018(6) 0.005(5) -0.028(6)
C10' 0.168(8) 0.164(8) 0.210(9) 0.045(7) 0.002(7) -0.015(7)
C11' 0.150(8) 0.158(7) 0.125(6) 0.013(7) 0.049(7) -0.044(6)
C12' 0.182(10) 0.164(8) 0.126(6) 0.042(8) 0.043(8) -0.010(6)
C13 0.051(2) 0.075(3) 0.051(2) -0.0053(18) -0.0031(15) -0.0016(19)
C14 0.060(2) 0.067(3) 0.061(2) 0.0059(18) -0.0141(17) -0.007(2)
C15 0.052(2) 0.078(3) 0.060(2) 0.0025(18) -0.0090(16) -0.009(2)
C16 0.062(2) 0.074(3) 0.054(2) -0.0113(19) 0.0054(17) -0.016(2)
C17 0.057(2) 0.070(3) 0.064(2) -0.0033(19) 0.0018(18) -0.013(2)
C18 0.052(2) 0.060(2) 0.059(2) -0.0046(17) -0.0047(16) -0.0050(18)

loop_
_atom_type_symbol
_atom_type_description
_atom_type_scat_dispersion_real
_atom_type_scat_dispersion_imag
_atom_type_scat_source
C C 0.0033 0.0016 'International Tables Vol C Tables 4.2.6.8 and 6.1.1.4'
H H 0.0000 0.0000 'International Tables Vol C Tables 4.2.6.8 and 6.1.1.4'
N N 0.0061 0.0033 'International Tables Vol C Tables 4.2.6.8 and 6.1.1.4'
S S 0.1246 0.1234 'International Tables Vol C Tables 4.2.6.8 and 6.1.1.4'

loop_
_geom_angle_atom_site_label_1
_geom_angle_atom_site_label_2
_geom_angle_atom_site_label_3
_geom_angle
C5 N1 C3 115.1(6)
C5 N1 C1 112.3(6)
C3 N1 C1 109.7(6)
C5 N1 H1 106.4
C3 N1 H1 106.4
C1 N1 H1 106.4
C5' N1' C1' 113.7(6)
C5' N1' C3' 114.1(7)
C1' N1' C3' 106.0(5)
C5' N1' H1' 107.6
C1' N1' H1' 107.6
C3' N1' H1' 107.6
C9 N2 C11 112.1(6)
C9 N2 C7 112.5(6)
C11 N2 C7 112.6(7)
C9 N2 H2 106.4
C11 N2 H2 106.4
C7 N2 H2 106.4
C9' N2' C7' 114.6(6)
C9' N2' C11' 110.9(6)
C7' N2' C11' 114.6(6)
C9' N2' H2' 105.3
C7' N2' H2' 105.3
C11' N2' H2' 105.3
C14 N3 C13 124.6(3)
C14 N3 H3 113(3)
C13 N3 H3 122(3)
C15 N4 C13 119.5(3)
C14 N5 C15 123.4(4)
C14 N5 H5 115(2)
C15 N5 H5 121(2)
C18 N6 C16 124.2(3)
C18 N6 H6 113(3)
C16 N6 H6 123(3)
C16 N7 C17 119.1(3)
C18 N8 C17 124.6(3)
C18 N8 H8 118(3)
C17 N8 H8 117(3)
C2 C1 N1 112.3(6)
C2 C1 H1A 109.1
N1 C1 H1A 109.1
C2 C1 H1B 109.1
N1 C1 H1B 109.1
H1A C1 H1B 107.9
C1 C2 H2A 109.5
C1 C2 H2B 109.5
H2A C2 H2B 109.5
C1 C2 H2C 109.5
H2A C2 H2C 109.5
H2B C2 H2C 109.5
C4 C3 N1 114.3(7)
C4 C3 H3A 108.7
N1 C3 H3A 108.7
C4 C3 H3B 108.7
N1 C3 H3B 108.7
H3A C3 H3B 107.6
C3 C4 H4A 109.5
C3 C4 H4B 109.5
H4A C4 H4B 109.5
C3 C4 H4C 109.5
H4A C4 H4C 109.5
H4B C4 H4C 109.5
N1 C5 C6 114.4(7)
N1 C5 H5A 108.7
C6 C5 H5A 108.7
N1 C5 H5B 108.7
C6 C5 H5B 108.7
H5A C5 H5B 107.6
C5 C6 H6A 109.5
C5 C6 H6B 109.5
H6A C6 H6B 109.5
C5 C6 H6C 109.5
H6A C6 H6C 109.5
H6B C6 H6C 109.5
C8 C7 N2 112.6(7)
C8 C7 H7A 109.1
N2 C7 H7A 109.1
C8 C7 H7B 109.1
N2 C7 H7B 109.1
H7A C7 H7B 107.8
C7 C8 H8A 109.5
C7 C8 H8B 109.5
H8A C8 H8B 109.5
C7 C8 H8C 109.5
H8A C8 H8C 109.5
H8B C8 H8C 109.5
N2 C9 C10 112.6(7)
N2 C9 H9A 109.1
C10 C9 H9A 109.1
N2 C9 H9B 109.1
C10 C9 H9B 109.1
H9A C9 H9B 107.8
C9 C10 H10A 109.5
C9 C10 H10B 109.5
H10A C10 H10B 109.5
C9 C10 H10C 109.5
H10A C10 H10C 109.5
H10B C10 H10C 109.5
C12 C11 N2 113.1(7)
C12 C11 H11A 109.0
N2 C11 H11A 109.0
C12 C11 H11B 109.0
N2 C11 H11B 109.0
H11A C11 H11B 107.8
C11 C12 H12A 109.5
C11 C12 H12B 109.5
H12A C12 H12B 109.5
C11 C12 H12C 109.5
H12A C12 H12C 109.5
H12B C12 H12C 109.5
C2' C1' N1' 116.2(7)
C2' C1' H1'A 108.2
N1' C1' H1'A 108.2
C2' C1' H1'B 108.2
N1' C1' H1'B 108.2
H1'A C1' H1'B 107.4
C1' C2' H2'A 109.5
C1' C2' H2'B 109.5
H2'A C2' H2'B 109.5
C1' C2' H2'C 109.5
H2'A C2' H2'C 109.5
H2'B C2' H2'C 109.5
C4' C3' N1' 112.9(7)
C4' C3' H3'A 109.0
N1' C3' H3'A 109.0
C4' C3' H3'B 109.0
N1' C3' H3'B 109.0
H3'A C3' H3'B 107.8
C3' C4' H4'A 109.5
C3' C4' H4'B 109.5
H4'A C4' H4'B 109.5
C3' C4' H4'C 109.5
H4'A C4' H4'C 109.5
H4'B C4' H4'C 109.5
N1' C5' C6' 113.9(7)
N1' C5' H5'A 108.8
C6' C5' H5'A 108.8
N1' C5' H5'B 108.8
C6' C5' H5'B 108.8
H5'A C5' H5'B 107.7
C5' C6' H6'A 109.5
C5' C6' H6'B 109.5
H6'A C6' H6'B 109.5
C5' C6' H6'C 109.5
H6'A C6' H6'C 109.5
H6'B C6' H6'C 109.5
N2' C7' C8' 113.1(7)
N2' C7' H7'A 109.0
C8' C7' H7'A 109.0
N2' C7' H7'B 109.0
C8' C7' H7'B 109.0
H7'A C7' H7'B 107.8
C7' C8' H8'A 109.5
C7' C8' H8'B 109.5
H8'A C8' H8'B 109.5
C7' C8' H8'C 109.5
H8'A C8' H8'C 109.5
H8'B C8' H8'C 109.5
N2' C9' C10' 114.5(7)
N2' C9' H9'A 108.6
C10' C9' H9'A 108.6
N2' C9' H9'B 108.6
C10' C9' H9'B 108.6
H9'A C9' H9'B 107.6
C9' C10' H10D 109.5
C9' C10' H10E 109.5
H10D C10' H10E 109.5
C9' C10' H10F 109.5
H10D C10' H10F 109.5
H10E C10' H10F 109.5
C12' C11' N2' 110.1(7)
C12' C11' H11C 109.6
N2' C11' H11C 109.6
C12' C11' H11D 109.6
N2' C11' H11D 109.6
H11C C11' H11D 108.1
C11' C12' H12D 109.5
C11' C12' H12E 109.5
H12D C12' H12E 109.5
C11' C12' H12F 109.5
H12D C12' H12F 109.5
H12E C12' H12F 109.5
N4 C13 N3 118.5(4)
N4 C13 S1 122.8(3)
N3 C13 S1 118.7(3)
N3 C14 N5 114.4(3)
N3 C14 S2 122.6(3)
N5 C14 S2 123.0(3)
N4 C15 N5 119.5(3)
N4 C15 S3 123.2(3)
N5 C15 S3 117.3(3)
N7 C16 N6 119.0(3)
N7 C16 S5 123.8(3)
N6 C16 S5 117.2(3)
N7 C17 N8 119.6(3)
N7 C17 S6 121.8(3)
N8 C17 S6 118.6(3)
N8 C18 N6 113.4(3)
N8 C18 S4 121.9(3)
N6 C18 S4 124.7(3)

loop_
_geom_bond_atom_site_label_1
_geom_bond_atom_site_label_2
_geom_bond_distance
S1 C13 1.669(4)
S2 C14 1.670(4)
S3 C15 1.675(4)
S4 C18 1.645(4)
S5 C16 1.659(4)
S6 C17 1.681(4)
N1 C5 1.496(5)
N1 C3 1.502(5)
N1 C1 1.511(5)
N1 H1 0.8800
N1' C5' 1.501(5)
N1' C1' 1.505(5)
N1' C3' 1.508(5)
N1' H1' 0.8800
N2 C9 1.495(5)
N2 C11 1.505(5)
N2 C7 1.505(5)
N2 H2 0.8800
N2' C9' 1.493(5)
N2' C7' 1.494(5)
N2' C11' 1.514(5)
N2' H2' 0.8800
N3 C14 1.339(5)
N3 C13 1.373(4)
N3 H3 0.881(10)
N4 C15 1.325(5)
N4 C13 1.356(4)
N5 C14 1.345(4)
N5 C15 1.389(4)
N5 H5 0.883(10)
N6 C18 1.350(4)
N6 C16 1.387(5)
N6 H6 0.873(10)
N7 C16 1.333(5)
N7 C17 1.345(5)
N8 C18 1.347(5)
N8 C17 1.362(5)
N8 H8 0.881(10)
C1 C2 1.506(5)
C1 H1A 0.9700
C1 H1B 0.9700
C2 H2A 0.9600
C2 H2B 0.9600
C2 H2C 0.9600
C3 C4 1.500(5)
C3 H3A 0.9700
C3 H3B 0.9700
C4 H4A 0.9600
C4 H4B 0.9600
C4 H4C 0.9600
C5 C6 1.502(5)
C5 H5A 0.9700
C5 H5B 0.9700
C6 H6A 0.9600
C6 H6B 0.9600
C6 H6C 0.9600
C7 C8 1.501(5)
C7 H7A 0.9700
C7 H7B 0.9700
C8 H8A 0.9600
C8 H8B 0.9600
C8 H8C 0.9600
C9 C10 1.501(5)
C9 H9A 0.9700
C9 H9B 0.9700
C10 H10A 0.9600
C10 H10B 0.9600
C10 H10C 0.9600
C11 C12 1.499(5)
C11 H11A 0.9700
C11 H11B 0.9700
C12 H12A 0.9600
C12 H12B 0.9600
C12 H12C 0.9600
C1' C2' 1.482(5)
C1' H1'A 0.9700
C1' H1'B 0.9700
C2' H2'A 0.9600
C2' H2'B 0.9600
C2' H2'C 0.9600
C3' C4' 1.484(5)
C3' H3'A 0.9700
C3' H3'B 0.9700
C4' H4'A 0.9600
C4' H4'B 0.9600
C4' H4'C 0.9600
C5' C6' 1.504(5)
C5' H5'A 0.9700
C5' H5'B 0.9700
C6' H6'A 0.9600
C6' H6'B 0.9600
C6' H6'C 0.9600
C7' C8' 1.501(5)
C7' H7'A 0.9700
C7' H7'B 0.9700
C8' H8'A 0.9600
C8' H8'B 0.9600
C8' H8'C 0.9600
C9' C10' 1.498(5)
C9' H9'A 0.9700
C9' H9'B 0.9700
C10' H10D 0.9600
C10' H10E 0.9600
C10' H10F 0.9600
C11' C12' 1.510(5)
C11' H11C 0.9700
C11' H11D 0.9700
C12' H12D 0.9600
C12' H12E 0.9600
C12' H12F 0.9600

loop_
_geom_hbond_atom_site_label_D
_geom_hbond_atom_site_label_H
_geom_hbond_atom_site_label_A
_geom_hbond_site_symmetry_A
_geom_hbond_distance_DH
_geom_hbond_distance_HA
_geom_hbond_distance_DA
_geom_hbond_angle_DHA
_geom_hbond_publ_flag
N1 H1 N4 . 0.88 2.03 2.890(10) 163 yes
N1' H1' N4 . 0.88 2.08 2.950(10) 166 yes
N2 H2 N7 . 0.88 2.02 2.880(10) 165 yes
N2' H2' N7 . 0.88 2.04 2.890(10) 163 yes
N3 H3 S4 . 0.880(10) 2.380(10) 3.248(3) 169(4) yes
N5 H5 S2 3_656 0.880(10) 2.440(10) 3.319(4) 171(3) yes
N6 H6 S1 . 0.870(10) 2.580(10) 3.446(3) 170(3) yes
N8 H8 S6 3_566 0.880(10) 2.47(2) 3.326(3) 164(4) yes

loop_
_geom_torsion_atom_site_label_1
_geom_torsion_atom_site_label_2
_geom_torsion_atom_site_label_3
_geom_torsion_atom_site_label_4
_geom_torsion
C5 N1 C1 C2 179.5(10)
C3 N1 C1 C2 -51.2(14)
C5 N1 C3 C4 -47.4(19)
C1 N1 C3 C4 -175.2(16)
C3 N1 C5 C6 -58.1(17)
C1 N1 C5 C6 68.3(15)
C9 N2 C7 C8 -53.0(15)
C11 N2 C7 C8 179.2(12)
C11 N2 C9 C10 65.1(13)
C7 N2 C9 C10 -62.9(13)
C9 N2 C11 C12 161.5(13)
C7 N2 C11 C12 -70.5(15)
C5' N1' C1' C2' 56.9(13)
C3' N1' C1' C2' -177.0(12)
C5' N1' C3' C4' -63.6(18)
C1' N1' C3' C4' 170.6(16)
C1' N1' C5' C6' 72.4(15)
C3' N1' C5' C6' -49.3(16)
C9' N2' C7' C8' 68.6(15)
C11' N2' C7' C8' -61.2(15)
C7' N2' C9' C10' 46.7(15)
C11' N2' C9' C10' 178.3(12)
C9' N2' C11' C12' 58.6(14)
C7' N2' C11' C12' -169.8(11)
C15 N4 C13 N3 -2.5(5)
C15 N4 C13 S1 177.1(3)
C14 N3 C13 N4 5.6(6)
C14 N3 C13 S1 -174.1(3)
C13 N3 C14 N5 -4.0(6)
C13 N3 C14 S2 174.7(3)
C15 N5 C14 N3 -0.2(6)
C15 N5 C14 S2 -179.0(3)
C13 N4 C15 N5 -1.4(6)
C13 N4 C15 S3 -179.3(3)
C14 N5 C15 N4 2.9(6)
C14 N5 C15 S3 -179.1(3)
C17 N7 C16 N6 1.6(6)
C17 N7 C16 S5 -176.9(3)
C18 N6 C16 N7 -0.3(6)
C18 N6 C16 S5 178.3(3)
C16 N7 C17 N8 -2.9(6)
C16 N7 C17 S6 177.7(3)
C18 N8 C17 N7 3.2(6)
C18 N8 C17 S6 -177.4(3)
C17 N8 C18 N6 -1.9(6)
C17 N8 C18 S4 177.3(3)
C16 N6 C18 N8 0.4(5)
C16 N6 C18 S4 -178.7(3)
